data_2106271
loop_
_publ_author_name
'Calvo, C.'
'Ng, H.N.'
'Gillespie, R.J.'
'Vekris, J.E.'

_publ_section_title
;
 Structure of monoclinic sulphur-selenium Se3 S5
;
_journal_name_full 'Acta Crystallographica B (24,1968-38,1982)'
_journal_page_first 911
_journal_page_last 912
_journal_volume 34
_journal_year 1978
_chemical_formula_sum 'S4.98 Se3.02'
_chemical_name_systematic 'Se3.02 S4.98'
_space_group_IT_number 13
_symmetry_space_group_name_Hall '-P 2yc'
_symmetry_space_group_name_H-M 'P 1 2/c 1'
_cell_angle_alpha 90
_cell_angle_beta 124.32
_cell_angle_gamma 90
_cell_formula_units_Z 4
_cell_length_a 8.564
_cell_length_b 13.354
_cell_length_c 9.368
_cell_volume 884.837
_citation_journal_id_ASTM ACBCAR
_cod_data_source_file Calvo_ACBCAR_1978_1398.cif
_cod_data_source_block S4.98Se3.02
_cod_original_cell_volume 884.8369
_cod_database_code 2106271

loop_
_symmetry_equiv_pos_as_xyz
x,y,z
-x,y,-z+1/2
-x,-y,-z
x,-y,z-1/2

loop_
_atom_site_label
_atom_site_type_symbol
_atom_site_fract_x
_atom_site_fract_y
_atom_site_fract_z
_atom_site_occupancy
_atom_site_U_iso_or_equiv
S3 S 0.7515 0.4443 0.5455 0.58 0.0
S8 S 0.152 0.134 0.3323 0.6 0.0
Se2 Se 0.8164 0.5833 0.4727 0.23 0.0
S2 S 0.8164 0.5833 0.4727 0.77 0.0
Se8 Se 0.152 0.134 0.3323 0.4 0.0
S4 S 0.5814 0.6796 0.3852 0.83 0.0
Se4 Se 0.5814 0.6796 0.3852 0.17 0.0
Se5 Se 0.0827 0.7952 0.195 0.34 0.0
S5 S 0.0827 0.7952 0.195 0.66 0.0
Se3 Se 0.7515 0.4443 0.5455 0.42 0.0
Se1 Se 0.6585 0.3398 0.3273 0.62 0.0
Se6 Se 0.2464 0.0359 0.2123 0.45 0.0
S7 S 0.3178 0.896 0.3542 0.61 0.0
S6 S 0.2464 0.0359 0.2123 0.55 0.0
Se7 Se 0.3178 0.896 0.3542 0.39 0.0
S1 S 0.6585 0.3398 0.3273 0.38 0.0
